data_7004106
loop_
_publ_author_name
'Kolotilov, Sergey V.'
'Schollmeyer, Dieter'
'Thompson, Laurence K.'
'Golub, Vladimir'
'Addison, Anthony W.'
'Pavlishchuk, Vitaly V.'

_publ_section_title
;
 Synthesis, structure and magnetic properties of oligometallic systems
 derived from di- and trinuclear copper(ii) amido-oximate complexes
;
_journal_issue 22
_journal_name_full 'Dalton Transactions'
_journal_page_first 3007
_journal_page_last 3014
_journal_paper_doi 10.1039/b802822b
_journal_year 2008
_chemical_formula_sum 'C9 H13 Cu1.5 Mn0.5 N6 O9.5'
_chemical_formula_weight 480.03
_chemical_name_systematic
;
?
;
_space_group_IT_number 15
_symmetry_cell_setting monoclinic
_symmetry_space_group_name_Hall '-C 2yc'
_symmetry_space_group_name_H-M 'C 1 2/c 1'
_atom_sites_solution_hydrogens geom
_atom_sites_solution_primary direct
_atom_sites_solution_secondary difmap
_audit_creation_method SHELXL-97
_cell_angle_alpha 90.00
_cell_angle_beta 113.88(3)
_cell_angle_gamma 90.00
_cell_formula_units_Z 8
_cell_length_a 20.315(11)
_cell_length_b 16.8866(14)
_cell_length_c 11.475(8)
_cell_measurement_temperature 298(2)
_cell_volume 3600(3)
_computing_cell_refinement 'Enraf Nonius Software V5'
_computing_data_collection 'Enraf Nonius Software V5'
_computing_data_reduction 'Corinc (Dr\"ager, 1971)'
_computing_molecular_graphics 'PLATON (Spek, 2001)'
_computing_structure_refinement 'SHELXL-97 (Sheldrick, 1997)'
_computing_structure_solution 'SIR-92 (Altomare, 1994)'
_diffrn_ambient_temperature 298(2)
_diffrn_measured_fraction_theta_full 1.000
_diffrn_measured_fraction_theta_max 1.000
_diffrn_radiation_monochromator graphite
_diffrn_radiation_source 'fine-focus sealed tube'
_diffrn_radiation_type MoK\a
_diffrn_radiation_wavelength 0.71069
_diffrn_reflns_av_R_equivalents 0.0367
_diffrn_reflns_av_sigmaI/netI 0.0772
_diffrn_reflns_limit_h_max 0
_diffrn_reflns_limit_h_min -28
_diffrn_reflns_limit_k_max 0
_diffrn_reflns_limit_k_min -23
_diffrn_reflns_limit_l_max 16
_diffrn_reflns_limit_l_min -14
_diffrn_reflns_number 5368
_diffrn_reflns_theta_full 29.95
_diffrn_reflns_theta_max 29.95
_diffrn_reflns_theta_min 1.63
_exptl_absorpt_coefficient_mu 2.182
_exptl_absorpt_correction_T_max 0.6948
_exptl_absorpt_correction_T_min 0.4084
_exptl_absorpt_correction_type numerical
_exptl_crystal_colour black
_exptl_crystal_density_diffrn 1.772
_exptl_crystal_density_method 'not measured'
_exptl_crystal_description needle
_exptl_crystal_F_000 1928
_exptl_crystal_size_max 0.50
_exptl_crystal_size_mid 0.18
_exptl_crystal_size_min 0.18
_refine_diff_density_max 0.968
_refine_diff_density_min -0.997
_refine_diff_density_rms 0.119
_refine_ls_extinction_method none
_refine_ls_goodness_of_fit_ref 1.037
_refine_ls_hydrogen_treatment mixed
_refine_ls_matrix_type full
_refine_ls_number_parameters 244
_refine_ls_number_reflns 5239
_refine_ls_number_restraints 1
_refine_ls_restrained_S_all 1.037
_refine_ls_R_factor_all 0.1543
_refine_ls_R_factor_gt 0.0672
_refine_ls_shift/su_max 0.000
_refine_ls_shift/su_mean 0.000
_refine_ls_structure_factor_coef Fsqd
_refine_ls_weighting_details 'calc w=1/[\s^2^(Fo^2^)+(0.0631P)^2^+26.4528P] where P=(Fo^2^+2Fc^2^)/3'
_refine_ls_weighting_scheme calc
_refine_ls_wR_factor_gt 0.1540
_refine_ls_wR_factor_ref 0.1880
_reflns_number_gt 2785
_reflns_number_total 5239
_reflns_threshold_expression >2sigma(I)
_cod_data_source_file b802822b.txt
_cod_data_source_block sk1911
_cod_original_cell_volume 3599(3)
_cod_original_sg_symbol_H-M ' c 2/c '
_cod_original_formula_sum 'C9 H13 Cu1.50 Mn0.50 N6 O9.50'
_cod_database_code 7004106

loop_
_symmetry_equiv_pos_as_xyz
'x, y, z'
'-x, y, -z+1/2'
'x+1/2, y+1/2, z'
'-x+1/2, y+1/2, -z+1/2'
'-x, -y, -z'
'x, -y, z-1/2'
'-x+1/2, -y+1/2, -z'
'x+1/2, -y+1/2, z-1/2'

loop_
_atom_site_label
_atom_site_type_symbol
_atom_site_fract_x
_atom_site_fract_y
_atom_site_fract_z
_atom_site_U_iso_or_equiv
_atom_site_adp_type
_atom_site_occupancy
_atom_site_symmetry_multiplicity
_atom_site_calc_flag
_atom_site_refinement_flags
_atom_site_disorder_assembly
_atom_site_disorder_group
Cu1 Cu 0.41503(4) 0.07827(4) 0.01248(8) 0.0443(2) Uani 1 1 d . . .
Cu2 Cu 0.5000 -0.08035(5) 0.2500 0.0401(3) Uani 1 2 d S . .
O1 O 0.41171(19) -0.0910(2) 0.0990(4) 0.0427(10) Uani 1 1 d . . .
N2 N 0.3780(2) -0.0277(2) 0.0365(4) 0.0317(9) Uani 1 1 d . . .
C3 C 0.3099(3) -0.0328(3) -0.0301(5) 0.0358(12) Uani 1 1 d . . .
C4 C 0.2725(3) 0.0374(3) -0.1057(6) 0.0461(15) Uani 1 1 d . . .
O5 O 0.5000 -0.1960(3) 0.2500 0.0560(17) Uani 1 2 d S . .
N6 N 0.3151(3) 0.0964(3) -0.0954(5) 0.0455(12) Uani 1 1 d . . .
C7 C 0.2851(5) 0.1711(4) -0.1606(8) 0.071(2) Uani 1 1 d . . .
H7A H 0.2461 0.1593 -0.2419 0.085 Uiso 1 1 calc R . .
H7B H 0.2651 0.2005 -0.1099 0.085 Uiso 1 1 calc R . .
C8 C 0.3374(6) 0.2205(5) -0.1826(12) 0.099(4) Uani 1 1 d . . .
H8A H 0.3125 0.2657 -0.2336 0.119 Uiso 1 1 calc R . .
H8B H 0.3579 0.1905 -0.2318 0.119 Uiso 1 1 calc R . .
C9 C 0.3986(6) 0.2508(5) -0.0620(13) 0.110(4) Uani 1 1 d . . .
H9A H 0.4270 0.2889 -0.0853 0.133 Uiso 1 1 calc R . .
H9B H 0.3786 0.2778 -0.0092 0.133 Uiso 1 1 calc R . .
N10 N 0.4455(4) 0.1866(3) 0.0112(7) 0.072(2) Uani 1 1 d . . .
C11 C 0.5120(5) 0.2008(4) 0.0803(9) 0.073(3) Uani 1 1 d . . .
C12 C 0.5540(4) 0.1291(5) 0.1474(6) 0.063(2) Uani 1 1 d . . .
N13 N 0.5183(3) 0.0631(4) 0.1262(4) 0.0499(14) Uani 1 1 d . . .
O14 O 0.5519(2) -0.0034(4) 0.1767(5) 0.0784(19) Uani 1 1 d . . .
C15 C 0.2697(3) -0.1029(4) -0.0313(6) 0.0478(16) Uani 1 1 d . . .
N16 N 0.2373(3) -0.1577(4) -0.0329(8) 0.081(2) Uani 1 1 d . . .
O17 O 0.2057(3) 0.0329(3) -0.1701(6) 0.086(2) Uani 1 1 d . . .
O18 O 0.5460(4) 0.2661(3) 0.0965(7) 0.101(3) Uani 1 1 d . . .
C19 C 0.6294(5) 0.1325(6) 0.2297(7) 0.089(3) Uani 1 1 d . . .
N20 N 0.6885(5) 0.1338(7) 0.2955(8) 0.126(4) Uani 1 1 d . . .
O1W O 0.5913(2) 0.3011(3) -0.0890(5) 0.0595(13) Uani 1 1 d . . .
H1W H 0.5727 0.3009 -0.0144 0.089 Uiso 1 1 d R . .
H2W H 0.6405 0.3091 -0.0627 0.089 Uiso 1 1 d R . .
O2W O 0.3240(7) 0.4604(7) -0.0891(7) 0.180(5) Uani 1 1 d D . .
H3W H 0.326(11) 0.465(14) -0.158(10) 0.270 Uiso 1 1 d D . .
Mn2 Mn 0.5000 0.45982(8) 0.2500 0.0594(5) Uani 1 2 d S . .
O1I O 0.5871(3) 0.3769(3) 0.2744(5) 0.0763(16) Uani 1 1 d . . .
H1IA H 0.5769 0.3263 0.2211 0.115 Uiso 1 1 d R . .
H1IB H 0.6104 0.4213 0.2755 0.115 Uiso 1 1 d R . .
O2I O 0.4220(3) 0.5537(3) 0.2179(7) 0.113(3) Uani 1 1 d . . .
H2I H 0.3801 0.5378 0.2177 0.135 Uiso 1 1 d R . .
O3I O 0.4669(4) 0.4442(5) 0.0460(5) 0.130(4) Uani 1 1 d . . .

loop_
_atom_site_aniso_label
_atom_site_aniso_U_11
_atom_site_aniso_U_22
_atom_site_aniso_U_33
_atom_site_aniso_U_23
_atom_site_aniso_U_13
_atom_site_aniso_U_12
Cu1 0.0415(4) 0.0283(4) 0.0710(5) -0.0108(3) 0.0309(4) -0.0126(3)
Cu2 0.0210(4) 0.0211(4) 0.0616(7) 0.000 -0.0004(4) 0.000
O1 0.0274(18) 0.0269(19) 0.057(2) -0.0074(17) -0.0001(17) -0.0004(15)
N2 0.029(2) 0.026(2) 0.035(2) -0.0025(18) 0.0080(18) -0.0046(17)
C3 0.029(3) 0.032(3) 0.036(3) 0.004(2) 0.002(2) -0.006(2)
C4 0.048(3) 0.033(3) 0.036(3) 0.004(2) -0.004(3) -0.006(3)
O5 0.065(4) 0.023(3) 0.064(4) 0.000 0.008(3) 0.000
N6 0.055(3) 0.030(2) 0.048(3) 0.005(2) 0.018(2) -0.006(2)
C7 0.097(6) 0.035(3) 0.083(6) 0.020(4) 0.039(5) 0.011(4)
C8 0.128(9) 0.044(5) 0.168(11) 0.037(6) 0.102(9) 0.016(5)
C9 0.121(9) 0.030(4) 0.226(14) -0.015(6) 0.117(9) -0.011(5)
N10 0.073(4) 0.033(3) 0.133(6) -0.027(3) 0.067(4) -0.026(3)
C11 0.109(6) 0.048(4) 0.104(6) -0.049(4) 0.088(6) -0.046(4)
C12 0.066(5) 0.089(6) 0.050(4) -0.041(4) 0.039(4) -0.056(4)
N13 0.047(3) 0.071(4) 0.027(2) -0.005(2) 0.009(2) -0.036(3)
O14 0.036(2) 0.111(5) 0.063(3) 0.050(3) -0.006(2) -0.030(3)
C15 0.024(3) 0.036(3) 0.061(4) 0.012(3) -0.006(2) -0.005(2)
N16 0.047(4) 0.047(3) 0.122(6) 0.019(4) 0.006(4) -0.015(3)
O17 0.054(3) 0.049(3) 0.093(4) 0.021(3) -0.035(3) -0.010(2)
O18 0.144(6) 0.070(4) 0.144(6) -0.073(4) 0.115(5) -0.078(4)
C19 0.079(6) 0.146(9) 0.052(4) -0.041(5) 0.037(4) -0.087(6)
N20 0.084(6) 0.209(11) 0.077(5) -0.029(6) 0.024(4) -0.093(7)
O1W 0.042(2) 0.044(3) 0.085(3) -0.001(2) 0.018(2) -0.012(2)
O2W 0.219(11) 0.153(8) 0.076(5) 0.010(6) -0.036(6) 0.040(8)
Mn2 0.0787(11) 0.0350(7) 0.0383(7) 0.000 -0.0034(7) 0.000
O1I 0.102(4) 0.045(3) 0.071(3) -0.024(3) 0.024(3) -0.012(3)
O2I 0.047(3) 0.046(3) 0.173(7) 0.029(4) -0.029(4) 0.000(2)
O3I 0.155(7) 0.149(6) 0.039(3) 0.021(3) -0.009(3) -0.108(6)

loop_
_atom_type_symbol
_atom_type_description
_atom_type_scat_dispersion_real
_atom_type_scat_dispersion_imag
_atom_type_scat_source
C C 0.0033 0.0016 'International Tables Vol C Tables 4.2.6.8 and 6.1.1.4'
H H 0.0000 0.0000 'International Tables Vol C Tables 4.2.6.8 and 6.1.1.4'
N N 0.0061 0.0033 'International Tables Vol C Tables 4.2.6.8 and 6.1.1.4'
O O 0.0106 0.0060 'International Tables Vol C Tables 4.2.6.8 and 6.1.1.4'
Mn Mn 0.3368 0.7283 'International Tables Vol C Tables 4.2.6.8 and 6.1.1.4'
Cu Cu 0.3201 1.2651 'International Tables Vol C Tables 4.2.6.8 and 6.1.1.4'

loop_
_geom_angle_atom_site_label_1
_geom_angle_atom_site_label_2
_geom_angle_atom_site_label_3
_geom_angle
_geom_angle_site_symmetry_1
_geom_angle_site_symmetry_3
_geom_angle_publ_flag
N6 Cu1 N10 95.8(3) . . ?
N6 Cu1 N13 178.1(2) . . ?
N10 Cu1 N13 82.6(3) . . ?
N6 Cu1 N2 82.74(18) . . ?
N10 Cu1 N2 170.3(2) . . ?
N13 Cu1 N2 98.6(2) . . ?
O1 Cu2 O1 169.3(2) . 2_655 ?
O1 Cu2 O5 84.65(11) . . ?
O1 Cu2 O5 84.65(11) 2_655 . ?
O1 Cu2 O14 88.99(18) . 2_655 ?
O1 Cu2 O14 97.79(18) 2_655 2_655 ?
O5 Cu2 O14 129.2(2) . 2_655 ?
O1 Cu2 O14 97.79(18) . . ?
O1 Cu2 O14 88.99(18) 2_655 . ?
O5 Cu2 O14 129.2(2) . . ?
O14 Cu2 O14 101.6(4) 2_655 . ?
N2 O1 Cu2 120.1(3) . . ?
C3 N2 O1 117.8(4) . . ?
C3 N2 Cu1 110.6(4) . . ?
O1 N2 Cu1 131.4(3) . . ?
N2 C3 C15 122.2(5) . . ?
N2 C3 C4 117.8(5) . . ?
C15 C3 C4 119.9(5) . . ?
O17 C4 N6 128.6(6) . . ?
O17 C4 C3 118.1(5) . . ?
N6 C4 C3 113.3(5) . . ?
C4 N6 C7 119.4(6) . . ?
C4 N6 Cu1 115.4(4) . . ?
C7 N6 Cu1 125.2(5) . . ?
C8 C7 N6 113.7(7) . . ?
C7 C8 C9 114.9(9) . . ?
N10 C9 C8 112.0(7) . . ?
C11 N10 C9 119.6(7) . . ?
C11 N10 Cu1 115.6(6) . . ?
C9 N10 Cu1 124.8(6) . . ?
O18 C11 N10 128.7(10) . . ?
O18 C11 C12 117.5(8) . . ?
N10 C11 C12 113.8(6) . . ?
N13 C12 C19 121.5(9) . . ?
N13 C12 C11 116.0(7) . . ?
C19 C12 C11 122.5(7) . . ?
C12 N13 O14 119.8(6) . . ?
C12 N13 Cu1 111.9(6) . . ?
O14 N13 Cu1 128.2(4) . . ?
N13 O14 Cu2 117.2(4) . . ?
N16 C15 C3 179.2(7) . . ?
N20 C19 C12 178.7(11) . . ?
O2I Mn2 O2I 85.8(3) 2_655 . ?
O2I Mn2 O3I 91.1(3) 2_655 2_655 ?
O2I Mn2 O3I 99.1(3) . 2_655 ?
O2I Mn2 O3I 99.1(3) 2_655 . ?
O2I Mn2 O3I 91.1(3) . . ?
O3I Mn2 O3I 166.0(4) 2_655 . ?
O2I Mn2 O1I 172.1(3) 2_655 2_655 ?
O2I Mn2 O1I 87.1(2) . 2_655 ?
O3I Mn2 O1I 86.7(3) 2_655 2_655 ?
O3I Mn2 O1I 84.4(2) . 2_655 ?
O2I Mn2 O1I 87.1(2) 2_655 . ?
O2I Mn2 O1I 172.1(3) . . ?
O3I Mn2 O1I 84.4(2) 2_655 . ?
O3I Mn2 O1I 86.7(3) . . ?
O1I Mn2 O1I 100.3(3) 2_655 . ?

loop_
_geom_bond_atom_site_label_1
_geom_bond_atom_site_label_2
_geom_bond_distance
_geom_bond_site_symmetry_2
_geom_bond_publ_flag
Cu1 N6 1.926(5) . ?
Cu1 N10 1.934(5) . ?
Cu1 N13 1.988(6) . ?
Cu1 N2 2.002(4) . ?
Cu2 O1 1.933(4) . ?
Cu2 O1 1.933(4) 2_655 ?
Cu2 O5 1.953(6) . ?
Cu2 O14 2.056(5) 2_655 ?
Cu2 O14 2.056(5) . ?
O1 N2 1.315(5) . ?
N2 C3 1.285(6) . ?
C3 C15 1.435(8) . ?
C3 C4 1.484(8) . ?
C4 O17 1.258(7) . ?
C4 N6 1.293(7) . ?
N6 C7 1.468(8) . ?
C7 C8 1.450(12) . ?
C8 C9 1.526(15) . ?
C9 N10 1.462(12) . ?
N10 C11 1.283(11) . ?
C11 O18 1.273(8) . ?
C11 C12 1.501(13) . ?
C12 N13 1.299(8) . ?
C12 C19 1.439(11) . ?
N13 O14 1.320(8) . ?
C15 N16 1.132(8) . ?
C19 N20 1.131(11) . ?
Mn2 O2I 2.165(6) 2_655 ?
Mn2 O2I 2.165(6) . ?
Mn2 O3I 2.175(6) 2_655 ?
Mn2 O3I 2.175(6) . ?
Mn2 O1I 2.184(6) 2_655 ?
Mn2 O1I 2.184(6) . ?

loop_
_geom_hbond_atom_site_label_D
_geom_hbond_atom_site_label_H
_geom_hbond_atom_site_label_A
_geom_hbond_distance_DH
_geom_hbond_distance_HA
_geom_hbond_distance_DA
_geom_hbond_angle_DHA
_geom_hbond_site_symmetry_A
O1W H1W O18 1.07 1.68 2.704(8) 159.7 .
O1W H2W N16 0.93 1.94 2.854(8) 168.7 3
O1I H1IA O18 1.02 1.66 2.643(7) 160.7 .
O1I H1IB O17 0.88 1.94 2.699(8) 143.3 8_556
O1I H1IB O2I 0.88 2.34 2.995(7) 130.9 2_655
O2I H2I O17 0.89 2.00 2.831(8) 155.1 7

loop_
_geom_torsion_atom_site_label_1
_geom_torsion_atom_site_label_2
_geom_torsion_atom_site_label_3
_geom_torsion_atom_site_label_4
_geom_torsion
_geom_torsion_site_symmetry_1
_geom_torsion_site_symmetry_2
_geom_torsion_site_symmetry_3
_geom_torsion_site_symmetry_4
_geom_torsion_publ_flag
O1 Cu2 O1 N2 -177.6(4) 2_655 . . . ?
O5 Cu2 O1 N2 -177.6(4) . . . . ?
O14 Cu2 O1 N2 52.9(4) 2_655 . . . ?
O14 Cu2 O1 N2 -48.6(4) . . . . ?
Cu2 O1 N2 C3 -154.5(4) . . . . ?
Cu2 O1 N2 Cu1 31.2(6) . . . . ?
N6 Cu1 N2 C3 1.4(4) . . . . ?
N10 Cu1 N2 C3 83.7(16) . . . . ?
N13 Cu1 N2 C3 -179.9(4) . . . . ?
N6 Cu1 N2 O1 176.1(5) . . . . ?
N10 Cu1 N2 O1 -101.7(16) . . . . ?
N13 Cu1 N2 O1 -5.2(5) . . . . ?
O1 N2 C3 C15 4.0(9) . . . . ?
Cu1 N2 C3 C15 179.5(5) . . . . ?
O1 N2 C3 C4 -177.0(5) . . . . ?
Cu1 N2 C3 C4 -1.6(7) . . . . ?
N2 C3 C4 O17 -179.4(7) . . . . ?
C15 C3 C4 O17 -0.4(10) . . . . ?
N2 C3 C4 N6 0.7(9) . . . . ?
C15 C3 C4 N6 179.7(6) . . . . ?
O17 C4 N6 C7 2.8(12) . . . . ?
C3 C4 N6 C7 -177.3(6) . . . . ?
O17 C4 N6 Cu1 -179.3(7) . . . . ?
C3 C4 N6 Cu1 0.5(7) . . . . ?
N10 Cu1 N6 C4 -171.4(5) . . . . ?
N13 Cu1 N6 C4 -137(7) . . . . ?
N2 Cu1 N6 C4 -1.1(5) . . . . ?
N10 Cu1 N6 C7 6.3(6) . . . . ?
N13 Cu1 N6 C7 41(7) . . . . ?
N2 Cu1 N6 C7 176.7(6) . . . . ?
C4 N6 C7 C8 -158.1(8) . . . . ?
Cu1 N6 C7 C8 24.2(11) . . . . ?
N6 C7 C8 C9 -64.3(10) . . . . ?
C7 C8 C9 N10 66.7(11) . . . . ?
C8 C9 N10 C11 151.2(8) . . . . ?
C8 C9 N10 Cu1 -28.5(11) . . . . ?
N6 Cu1 N10 C11 177.2(6) . . . . ?
N13 Cu1 N10 C11 -1.7(5) . . . . ?
N2 Cu1 N10 C11 96.1(15) . . . . ?
N6 Cu1 N10 C9 -3.1(8) . . . . ?
N13 Cu1 N10 C9 177.9(8) . . . . ?
N2 Cu1 N10 C9 -84.3(18) . . . . ?
C9 N10 C11 O18 0.1(12) . . . . ?
Cu1 N10 C11 O18 179.8(6) . . . . ?
C9 N10 C11 C12 -178.5(7) . . . . ?
Cu1 N10 C11 C12 1.1(8) . . . . ?
O18 C11 C12 N13 -178.2(6) . . . . ?
N10 C11 C12 N13 0.6(9) . . . . ?
O18 C11 C12 C19 1.4(10) . . . . ?
N10 C11 C12 C19 -179.8(7) . . . . ?
C19 C12 N13 O14 -2.8(10) . . . . ?
C11 C12 N13 O14 176.8(6) . . . . ?
C19 C12 N13 Cu1 178.5(5) . . . . ?
C11 C12 N13 Cu1 -1.9(7) . . . . ?
N6 Cu1 N13 C12 -32(7) . . . . ?
N10 Cu1 N13 C12 2.0(5) . . . . ?
N2 Cu1 N13 C12 -168.3(4) . . . . ?
N6 Cu1 N13 O14 149(7) . . . . ?
N10 Cu1 N13 O14 -176.6(6) . . . . ?
N2 Cu1 N13 O14 13.1(6) . . . . ?
C12 N13 O14 Cu2 138.7(5) . . . . ?
Cu1 N13 O14 Cu2 -42.8(7) . . . . ?
O1 Cu2 O14 N13 55.1(5) . . . . ?
O1 Cu2 O14 N13 -133.2(5) 2_655 . . . ?
O5 Cu2 O14 N13 144.6(4) . . . . ?
O14 Cu2 O14 N13 -35.4(4) 2_655 . . . ?
N2 C3 C15 N16 166(100) . . . . ?
C4 C3 C15 N16 -13(63) . . . . ?
N13 C12 C19 N20 -23(54) . . . . ?
C11 C12 C19 N20 158(54) . . . . ?
